data_2006770
loop_
_publ_author_name
'Woodman, Timothy J.'
'Errington, William'
'Willey, Gerald R.'

_publ_section_title
;
 Polymeric Aquatri-\m-chloro-(tetrahydrofuran-<i>O</i>)lanthanum(III)
;
_journal_issue 12
_journal_name_full 'Acta Crystallographica Section C'
_journal_page_first 1801
_journal_page_last 1803
_journal_paper_doi 10.1107/S0108270197011165
_journal_volume 53
_journal_year 1997
_chemical_formula_moiety '[LaCl3 (C4 H8 O)(H2 O)]'
_chemical_formula_sum 'C4 H10 Cl3 La O2'
_chemical_formula_weight 335.38
_chemical_name_systematic
;
 catena-aquatri(\m-chloro)tetrahydrofuranlanthanum(III)
;
_space_group_IT_number 2
_symmetry_cell_setting triclinic
_symmetry_space_group_name_Hall '-P 1'
_symmetry_space_group_name_H-M 'P -1'
_audit_creation_method SHELXL-97
_cell_angle_alpha 84.349(2)
_cell_angle_beta 76.6100(10)
_cell_angle_gamma 74.816(2)
_cell_formula_units_Z 2
_cell_length_a 6.7468(7)
_cell_length_b 7.4849(8)
_cell_length_c 10.1537(10)
_cell_measurement_reflns_used 1858
_cell_measurement_temperature 180(2)
_cell_measurement_theta_max 25.0
_cell_measurement_theta_min 2.06
_cell_volume 481.01(9)
_computing_cell_refinement 'SAINT (Siemens, 1995)'
_computing_data_collection 'SMART (Siemens, 1994b)'
_computing_data_reduction SAINT
_computing_molecular_graphics SHELXTL/PC
_computing_publication_material SHELXTL/PC
_computing_structure_refinement 'SHELXL97 (Sheldrick, 1997)'
_computing_structure_solution 'SHELXTL/PC (Siemens, 1994a)'
_diffrn_ambient_temperature 180(2)
_diffrn_detector_area_resol_mean 8.192
_diffrn_measured_fraction_theta_full 0.981
_diffrn_measured_fraction_theta_max 0.981
_diffrn_measurement_device_type 'Siemens SMART CCD area-detector diffractometer'
_diffrn_measurement_method '\w scans'
_diffrn_radiation_monochromator graphite
_diffrn_radiation_source 'normal-focus sealed tube'
_diffrn_radiation_type MoK\a
_diffrn_radiation_wavelength 0.71073
_diffrn_reflns_av_R_equivalents 0.0285
_diffrn_reflns_av_sigmaI/netI 0.0620
_diffrn_reflns_limit_h_max 8
_diffrn_reflns_limit_h_min -5
_diffrn_reflns_limit_k_max 8
_diffrn_reflns_limit_k_min -8
_diffrn_reflns_limit_l_max 12
_diffrn_reflns_limit_l_min -12
_diffrn_reflns_number 2433
_diffrn_reflns_theta_full 25.00
_diffrn_reflns_theta_max 25.00
_diffrn_reflns_theta_min 2.06
_exptl_absorpt_coefficient_mu 5.219
_exptl_absorpt_correction_T_max 0.903
_exptl_absorpt_correction_T_min 0.623
_exptl_absorpt_correction_type multi-scan
_exptl_absorpt_process_details 'SADABS (Sheldrick, 1996)'
_exptl_crystal_colour colourless
_exptl_crystal_density_diffrn 2.316
_exptl_crystal_density_method 'not measured'
_exptl_crystal_description block
_exptl_crystal_F_000 316
_exptl_crystal_size_max 0.10
_exptl_crystal_size_mid 0.04
_exptl_crystal_size_min 0.02
_refine_diff_density_max 0.97
_refine_diff_density_min -1.75_(1.01_\%A_from_La1)
_refine_ls_extinction_method none
_refine_ls_goodness_of_fit_ref 1.042
_refine_ls_hydrogen_treatment see_text_below
_refine_ls_matrix_type full
_refine_ls_number_parameters 94
_refine_ls_number_reflns 1652
_refine_ls_number_restraints 0
_refine_ls_restrained_S_all 1.042
_refine_ls_R_factor_all 0.0562
_refine_ls_R_factor_gt 0.0450
_refine_ls_shift/su_max 0.003
_refine_ls_shift/su_mean 0.000
_refine_ls_structure_factor_coef Fsqd
_refine_ls_weighting_details 'w = 1/[\s^2^(Fo^2^)+(0.0571P)^2^+2.2385P] where P=(Fo^2^+2Fc^2^)/3'
_refine_ls_weighting_scheme calc
_refine_ls_wR_factor_ref 0.1085
_reflns_number_gt 1430
_reflns_number_total 1652
_reflns_threshold_expression >2sigma(I)
_cod_data_source_file bm1180.cif
_cod_data_source_block tjw97
_cod_depositor_comments
;
The following automatic conversions were performed:

'_refine_ls_weighting_scheme' value 'calc w =
1/[\s^2^(Fo^2^)+(0.0571P)^2^+2.2385P] where P=(Fo^2^+2Fc^2^)/3' was
changed to 'calc'. New tag '_refine_ls_weighting_details' was
created. The value of the new tag was set to 'w =
1/[\s^2^(Fo^2^)+(0.0571P)^2^+2.2385P] where P=(Fo^2^+2Fc^2^)/3'.

Automatic conversion script
Id: cif_fix_values 3143 2015-03-26 13:38:13Z robertas 
;
_cod_database_code 2006770

loop_
_symmetry_equiv_pos_as_xyz
'x, y, z'
'-x, -y, -z'

loop_
_atom_site_label
_atom_site_fract_x
_atom_site_fract_y
_atom_site_fract_z
_atom_site_U_iso_or_equiv
_atom_site_adp_type
_atom_site_calc_flag
_atom_site_refinement_flags
_atom_site_occupancy
_atom_site_disorder_assembly
_atom_site_disorder_group
_atom_site_type_symbol
La1 .21627(8) .20548(7) .93948(5) .01358(19) Uani d . 1 . . La
Cl1 .1022(3) .4885(3) 1.1452(2) .0181(5) Uani d . 1 . . Cl
Cl2 .1733(3) -.1530(3) .8872(2) .0192(5) Uani d . 1 . . Cl
Cl3 .3575(3) -.0092(3) 1.1635(2) .0191(5) Uani d . 1 . . Cl
O1 .2563(10) .2033(9) .6825(6) .0231(15) Uani d . 1 . . O
O2 .4369(10) .4352(9) .8595(7) .0222(16) Uani d . 1 . . O
H2 .541(18) .447(16) .840(11) .027 Uiso d . 1 . . H
C1 .1127(19) .1454(19) .6180(11) .042(3) Uani d . 1 . . C
H1A .1496 .0086 .6149 .050 Uiso calc R 1 . . H
H1B -.0333 .1863 .6707 .050 Uiso calc R 1 . . H
C2 .129(2) .227(2) .4831(12) .057(4) Uani d . 1 . . C
H2A .0134 .3392 .4798 .068 Uiso calc R 1 . . H
H2B .1233 .1376 .4189 .068 Uiso calc R 1 . . H
C3 .3409(18) .2750(18) .4490(10) .035(3) Uani d . 1 . . C
H3A .4529 .1714 .4044 .042 Uiso calc R 1 . . H
H3B .3368 .3874 .3885 .042 Uiso calc R 1 . . H
C4 .3770(18) .3085(15) .5849(10) .030(2) Uani d . 1 . . C
H4A .5282 .2658 .5870 .036 Uiso calc R 1 . . H
H4B .3285 .4420 .6040 .036 Uiso calc R 1 . . H

loop_
_atom_site_aniso_label
_atom_site_aniso_U_11
_atom_site_aniso_U_22
_atom_site_aniso_U_33
_atom_site_aniso_U_12
_atom_site_aniso_U_13
_atom_site_aniso_U_23
La1 .0137(3) .0088(3) .0176(3) -.00087(18) -.0044(2) -.00051(19)
Cl1 .0177(11) .0142(11) .0220(12) .0005(8) -.0085(9) -.0008(9)
Cl2 .0174(12) .0112(10) .0274(12) -.0037(8) -.0003(9) -.0032(9)
Cl3 .0168(11) .0184(11) .0177(11) .0028(9) -.0044(9) .0013(9)
O1 .027(4) .026(4) .020(3) -.006(3) -.010(3) -.004(3)
O2 .015(4) .015(3) .035(4) -.007(3) .002(3) -.003(3)
C1 .036(7) .065(9) .036(7) -.027(6) -.017(6) -.003(6)
C2 .056(9) .105(13) .027(6) -.051(9) -.019(6) .024(7)
C3 .032(6) .058(8) .020(5) -.022(6) -.005(5) .007(5)
C4 .040(6) .025(6) .026(6) -.013(5) -.006(5) .008(5)

loop_
_atom_type_symbol
_atom_type_description
_atom_type_scat_dispersion_real
_atom_type_scat_dispersion_imag
_atom_type_scat_source
C C 0.0033 0.0016 'International Tables Vol C Tables 4.2.6.8 and 6.1.1.4'
H H 0.0000 0.0000 'International Tables Vol C Tables 4.2.6.8 and 6.1.1.4'
O O 0.0106 0.0060 'International Tables Vol C Tables 4.2.6.8 and 6.1.1.4'
Cl Cl 0.1484 0.1585 'International Tables Vol C Tables 4.2.6.8 and 6.1.1.4'
La La -0.2871 2.4523 'International Tables Vol C Tables 4.2.6.8 and 6.1.1.4'

loop_
_geom_angle_atom_site_label_1
_geom_angle_atom_site_label_2
_geom_angle_atom_site_label_3
_geom_angle_site_symmetry_1
_geom_angle_site_symmetry_3
_geom_angle
_geom_angle_publ_flag
O2 La1 O1 . . 79.1(2) y
O2 La1 Cl3 . . 108.43(17) y
O1 La1 Cl3 . . 142.42(16) y
O2 La1 Cl3 . 2_657 70.87(16) y
O1 La1 Cl3 . 2_657 74.28(15) y
Cl3 La1 Cl3 . 2_657 73.93(7) y
O2 La1 Cl2 . . 142.91(16) y
O1 La1 Cl2 . . 74.33(15) y
Cl3 La1 Cl2 . . 79.56(7) y
Cl3 La1 Cl2 2_657 . 77.26(6) y
O2 La1 Cl2 . 2_557 144.18(16) y
O1 La1 Cl2 . 2_557 118.22(15) y
Cl3 La1 Cl2 . 2_557 77.61(6) y
Cl3 La1 Cl2 2_657 2_557 141.51(6) ?
Cl2 La1 Cl2 . 2_557 72.49(7) y
O2 La1 Cl1 . 2_567 81.03(16) ?
O1 La1 Cl1 . 2_567 70.82(16) ?
Cl3 La1 Cl1 . 2_567 145.80(7) ?
Cl3 La1 Cl1 2_657 2_567 138.50(6) ?
Cl2 La1 Cl1 . 2_567 113.12(6) ?
Cl2 La1 Cl1 2_557 2_567 76.63(6) y
O2 La1 Cl1 . . 71.74(16) y
O1 La1 Cl1 . . 136.57(16) y
Cl3 La1 Cl1 . . 78.59(6) y
Cl3 La1 Cl1 2_657 . 122.61(6) ?
Cl2 La1 Cl1 . . 144.08(6) ?
Cl2 La1 Cl1 2_557 . 75.19(6) y
Cl1 La1 Cl1 2_567 . 73.36(7) ?
La1 Cl1 La1 2_567 . 106.64(7) y
La1 Cl2 La1 . 2_557 107.51(7) y
La1 Cl3 La1 . 2_657 106.07(7) y
C4 O1 C1 . . 109.0(7) ?
C4 O1 La1 . . 124.5(5) ?
C1 O1 La1 . . 123.9(6) ?
C2 C1 O1 . . 108.7(9) ?
C1 C2 C3 . . 104.8(9) ?
C4 C3 C2 . . 104.0(9) ?
O1 C4 C3 . . 105.5(8) ?

loop_
_geom_bond_atom_site_label_1
_geom_bond_atom_site_label_2
_geom_bond_site_symmetry_2
_geom_bond_distance
_geom_bond_publ_flag
La1 O2 . 2.518(6) y
La1 O1 . 2.561(6) y
La1 Cl3 . 2.854(2) y
La1 Cl3 2_657 2.867(2) y
La1 Cl2 . 2.885(2) y
La1 Cl2 2_557 2.902(2) y
La1 Cl1 2_567 2.914(2) y
La1 Cl1 . 2.952(2) y
Cl1 La1 2_567 2.914(2) ?
Cl2 La1 2_557 2.902(2) ?
Cl3 La1 2_657 2.867(2) ?
O1 C4 . 1.441(11) ?
O1 C1 . 1.457(12) ?
C1 C2 . 1.435(15) ?
C2 C3 . 1.522(16) ?
C3 C4 . 1.511(14) ?

loop_
_geom_torsion_atom_site_label_1
_geom_torsion_atom_site_label_2
_geom_torsion_atom_site_label_3
_geom_torsion_atom_site_label_4
_geom_torsion_site_symmetry_1
_geom_torsion_site_symmetry_4
_geom_torsion
O2 La1 Cl1 La1 . 2_567 85.83(18)
O1 La1 Cl1 La1 . 2_567 35.4(2)
Cl3 La1 Cl1 La1 . 2_567 -160.21(8)
Cl3 La1 Cl1 La1 2_657 2_567 137.46(7)
Cl2 La1 Cl1 La1 . 2_567 -106.62(11)
Cl2 La1 Cl1 La1 2_557 2_567 -80.17(7)
Cl1 La1 Cl1 La1 2_567 2_567 0.0
O2 La1 Cl2 La1 . 2_557 -173.0(3)
O1 La1 Cl2 La1 . 2_557 -127.12(17)
Cl3 La1 Cl2 La1 . 2_557 80.17(8)
Cl3 La1 Cl2 La1 2_657 2_557 155.88(8)
Cl2 La1 Cl2 La1 2_557 2_557 0.0
Cl1 La1 Cl2 La1 2_567 2_557 -66.52(9)
Cl1 La1 Cl2 La1 . 2_557 26.84(14)
O2 La1 Cl3 La1 . 2_657 -62.91(18)
O1 La1 Cl3 La1 . 2_657 33.2(3)
Cl3 La1 Cl3 La1 2_657 2_657 0.0
Cl2 La1 Cl3 La1 . 2_657 79.61(8)
Cl2 La1 Cl3 La1 2_557 2_657 153.79(9)
Cl1 La1 Cl3 La1 2_567 2_657 -164.32(9)
Cl1 La1 Cl3 La1 . 2_657 -129.07(8)
O2 La1 O1 C4 . . 2.1(7)
Cl3 La1 O1 C4 . . -104.0(7)
Cl3 La1 O1 C4 2_657 . -70.9(7)
Cl2 La1 O1 C4 . . -151.7(7)
Cl2 La1 O1 C4 2_557 . 148.6(7)
Cl1 La1 O1 C4 2_567 . 86.3(7)
Cl1 La1 O1 C4 . . 50.3(8)
O2 La1 O1 C1 . . -157.7(8)
Cl3 La1 O1 C1 . . 96.1(8)
Cl3 La1 O1 C1 2_657 . 129.3(8)
Cl2 La1 O1 C1 . . 48.4(8)
Cl2 La1 O1 C1 2_557 . -11.2(8)
Cl1 La1 O1 C1 2_567 . -73.6(8)
Cl1 La1 O1 C1 . . -109.6(8)
C4 O1 C1 C2 . . -4.9(14)
La1 O1 C1 C2 . . 157.7(9)
O1 C1 C2 C3 . . 20.8(16)
C1 C2 C3 C4 . . -28.2(15)
C1 O1 C4 C3 . . -13.3(12)
La1 O1 C4 C3 . . -175.7(7)
C2 C3 C4 O1 . . 25.4(13)
